data_7236130
loop_
_publ_author_name
'Kitschke, Philipp'
'Walter, Marc'
'R\"uffer, Tobias'
'Seifert, Andreas'
'Speck, Florian'
'Seyller, Thomas'
'Spange, Stefan'
'Lang, Heinrich'
'Auer, Alexander A.'
'Kovalenko, Maksym V.'
'Mehring, Michael'

_publ_section_title
;
 Porous Ge@C materials via twin polymerization of germanium(ii) salicyl
 alcoholates for Li-ion batteries
;
_journal_issue 7
_journal_name_full 'Journal of Materials Chemistry A'
_journal_page_first 2705
_journal_paper_doi 10.1039/C5TA09891B
_journal_volume 4
_journal_year 2016
_chemical_formula_moiety 'C21 H18 Ge3 O6'
_chemical_formula_sum 'C21 H18 Ge3 O6'
_chemical_formula_weight 584.12
_space_group_IT_number 14
_space_group_name_Hall '-P 2yn'
_space_group_name_H-M_alt 'P 1 21/n 1'
_symmetry_cell_setting monoclinic
_symmetry_space_group_name_Hall '-P 2yn'
_symmetry_space_group_name_H-M 'P 1 21/n 1'
_atom_sites_solution_hydrogens geom
_atom_sites_solution_primary direct
_atom_sites_solution_secondary difmap
_audit_creation_method SHELXL-97
_audit_update_record
;
2015-11-23 deposited with the CCDC.
2016-01-21 downloaded from the CCDC.
;
_cell_angle_alpha 90.00
_cell_angle_beta 110.168(4)
_cell_angle_gamma 90.00
_cell_formula_units_Z 4
_cell_length_a 11.5755(3)
_cell_length_b 16.1191(10)
_cell_length_c 11.8463(4)
_cell_measurement_reflns_used 3781
_cell_measurement_temperature 100
_cell_measurement_theta_max 63.8460
_cell_measurement_theta_min 3.9723
_cell_volume 2074.83(16)
_computing_cell_refinement
;
CrysAlisPro, Agilent Technologies,
Version 1.171.35.19 (release 27-10-2011 CrysAlis171 .NET)
(compiled Oct 27 2011,15:02:11)
;
_computing_data_collection
;
CrysAlisPro, Agilent Technologies,
Version 1.171.35.19 (release 27-10-2011 CrysAlis171 .NET)
(compiled Oct 27 2011,15:02:11)
;
_computing_data_reduction
;
CrysAlisPro, Agilent Technologies,
Version 1.171.35.19 (release 27-10-2011 CrysAlis171 .NET)
(compiled Oct 27 2011,15:02:11)
;
_computing_structure_refinement 'SHELXL-97 (Sheldrick, 1997)'
_computing_structure_solution 'SHELXS-97 (Sheldrick, 1997)'
_diffrn_ambient_temperature 100
_diffrn_measured_fraction_theta_full 0.978
_diffrn_measured_fraction_theta_max 0.978
_diffrn_measurement_device_type 'oxford gemini s'
_diffrn_measurement_method '\w scans'
_diffrn_radiation_monochromator graphite
_diffrn_radiation_source 'fine-focus sealed tube'
_diffrn_radiation_type CuK\a
_diffrn_radiation_wavelength 1.54184
_diffrn_reflns_av_R_equivalents 0.0260
_diffrn_reflns_av_sigmaI/netI 0.0309
_diffrn_reflns_limit_h_max 13
_diffrn_reflns_limit_h_min -12
_diffrn_reflns_limit_k_max 18
_diffrn_reflns_limit_k_min -17
_diffrn_reflns_limit_l_max 8
_diffrn_reflns_limit_l_min -13
_diffrn_reflns_number 6394
_diffrn_reflns_theta_full 63.94
_diffrn_reflns_theta_max 63.94
_diffrn_reflns_theta_min 4.83
_diffrn_standards_decay_% 0
_diffrn_standards_interval_count 50
_diffrn_standards_interval_time 5
_diffrn_standards_number 2
_exptl_absorpt_coefficient_mu 5.455
_exptl_absorpt_correction_T_max 1.00000
_exptl_absorpt_correction_T_min 0.69033
_exptl_absorpt_correction_type multi-scan
_exptl_absorpt_process_details
;
CrysAlisPro, Agilent Technologies,
Version 1.171.35.19 (release 27-10-2011 CrysAlis171 .NET)
(compiled Oct 27 2011,15:02:11)
Empirical absorption correction using spherical harmonics,
 implemented in SCALE3 ABSPACK scaling algorithm.
;
_exptl_crystal_colour colorless
_exptl_crystal_density_diffrn 1.870
_exptl_crystal_density_method 'not measured'
_exptl_crystal_description block
_exptl_crystal_F_000 1152
_exptl_crystal_size_max 0.2
_exptl_crystal_size_mid 0.2
_exptl_crystal_size_min 0.16
_refine_diff_density_max 0.632
_refine_diff_density_min -0.531
_refine_diff_density_rms 0.107
_refine_ls_extinction_method none
_refine_ls_goodness_of_fit_ref 1.031
_refine_ls_hydrogen_treatment constr
_refine_ls_matrix_type full
_refine_ls_number_parameters 271
_refine_ls_number_reflns 3365
_refine_ls_number_restraints 0
_refine_ls_restrained_S_all 1.031
_refine_ls_R_factor_all 0.0366
_refine_ls_R_factor_gt 0.0345
_refine_ls_shift/su_max 0.004
_refine_ls_shift/su_mean 0.001
_refine_ls_structure_factor_coef Fsqd
_refine_ls_weighting_details 'calc w=1/[\s^2^(Fo^2^)+(0.0679P)^2^+0.2165P] where P=(Fo^2^+2Fc^2^)/3'
_refine_ls_weighting_scheme calc
_refine_ls_wR_factor_gt 0.0909
_refine_ls_wR_factor_ref 0.0930
_reflns_number_gt 3124
_reflns_number_total 3365
_reflns_threshold_expression >2sigma(I)
_cod_data_source_file c5ta09891b2.cif
_cod_data_source_block pk11
_cod_original_sg_symbol_H-M P2(1)/n
_cod_database_code 7236130

loop_
_symmetry_equiv_pos_as_xyz
'x, y, z'
'-x+1/2, y+1/2, -z+1/2'
'-x, -y, -z'
'x-1/2, -y-1/2, z-1/2'

loop_
_atom_site_label
_atom_site_type_symbol
_atom_site_fract_x
_atom_site_fract_y
_atom_site_fract_z
_atom_site_U_iso_or_equiv
_atom_site_adp_type
_atom_site_occupancy
_atom_site_symmetry_multiplicity
_atom_site_calc_flag
_atom_site_refinement_flags
C1 C 0.6002(3) -0.00731(19) 0.8915(2) 0.0209(6) Uani 1 1 d .
C2 C 0.5689(3) -0.0831(2) 0.9302(3) 0.0241(6) Uani 1 1 d .
H2 H 0.5118 -0.1177 0.8763 0.029 Uiso 1 1 calc R
C3 C 0.6237(3) -0.1064(2) 1.0497(3) 0.0265(6) Uani 1 1 d .
H3 H 0.6019 -0.1564 1.0760 0.032 Uiso 1 1 calc R
C4 C 0.7103(3) -0.05617(19) 1.1299(3) 0.0271(7) Uani 1 1 d .
H4 H 0.7455 -0.0720 1.2100 0.032 Uiso 1 1 calc R
C5 C 0.7449(3) 0.0179(2) 1.0909(3) 0.0264(7) Uani 1 1 d .
H5 H 0.8052 0.0509 1.1443 0.032 Uiso 1 1 calc R
C6 C 0.6891(3) 0.04301(18) 0.9715(3) 0.0220(6) Uani 1 1 d .
C7 C 0.7186(3) 0.12296(19) 0.9239(3) 0.0275(7) Uani 1 1 d .
H7A H 0.6464 0.1584 0.8994 0.033 Uiso 1 1 calc R
H7B H 0.7835 0.1513 0.9867 0.033 Uiso 1 1 calc R
C8 C 0.8799(3) -0.15735(18) 0.6346(3) 0.0245(6) Uani 1 1 d .
C9 C 0.9473(3) -0.18451(19) 0.5629(3) 0.0275(7) Uani 1 1 d .
H9 H 1.0328 -0.1865 0.5946 0.033 Uiso 1 1 calc R
C10 C 0.8858(3) -0.2083(2) 0.4445(3) 0.0310(7) Uani 1 1 d .
H10 H 0.9307 -0.2269 0.3979 0.037 Uiso 1 1 calc R
C11 C 0.7598(3) -0.20473(19) 0.3955(3) 0.0303(7) Uani 1 1 d .
H11 H 0.7196 -0.2210 0.3162 0.036 Uiso 1 1 calc R
C12 C 0.6926(3) -0.17644(19) 0.4658(3) 0.0259(6) Uani 1 1 d .
H12 H 0.6073 -0.1728 0.4325 0.031 Uiso 1 1 calc R
C13 C 0.7523(3) -0.15359(18) 0.5854(3) 0.0236(6) Uani 1 1 d .
C14 C 0.6825(3) -0.12337(19) 0.6629(3) 0.0257(6) Uani 1 1 d .
H14A H 0.5970 -0.1144 0.6141 0.031 Uiso 1 1 calc R
H14B H 0.6857 -0.1647 0.7234 0.031 Uiso 1 1 calc R
C15 C 0.8301(2) 0.16460(19) 0.5933(2) 0.0212(6) Uani 1 1 d .
C16 C 0.7350(3) 0.20779(19) 0.5080(3) 0.0246(6) Uani 1 1 d .
H16 H 0.7143 0.2612 0.5236 0.030 Uiso 1 1 calc R
C17 C 0.6717(3) 0.1690(2) 0.3987(2) 0.0270(7) Uani 1 1 d .
H17 H 0.6090 0.1975 0.3408 0.032 Uiso 1 1 calc R
C18 C 0.7003(3) 0.0894(2) 0.3751(3) 0.0268(7) Uani 1 1 d .
H18 H 0.6562 0.0640 0.3025 0.032 Uiso 1 1 calc R
C19 C 0.7956(3) 0.04714(19) 0.4606(3) 0.0237(6) Uani 1 1 d .
H19 H 0.8149 -0.0067 0.4452 0.028 Uiso 1 1 calc R
C20 C 0.8619(3) 0.08511(18) 0.5689(2) 0.0203(6) Uani 1 1 d .
C21 C 0.9698(3) 0.04412(19) 0.6607(3) 0.0228(6) Uani 1 1 d .
H21A H 0.9787 -0.0118 0.6347 0.027 Uiso 1 1 calc R
H21B H 1.0442 0.0746 0.6679 0.027 Uiso 1 1 calc R
O1 O 0.54283(18) 0.01915(14) 0.77650(18) 0.0247(4) Uani 1 1 d .
O2 O 0.75846(19) 0.10784(13) 0.82069(17) 0.0247(4) Uani 1 1 d .
O3 O 0.94218(18) -0.13704(13) 0.75111(18) 0.0260(5) Uani 1 1 d .
O4 O 0.73687(19) -0.04599(12) 0.72081(19) 0.0240(5) Uani 1 1 d .
O5 O 0.89462(18) 0.20145(13) 0.70070(17) 0.0232(4) Uani 1 1 d .
O6 O 0.95365(18) 0.04106(13) 0.77805(18) 0.0224(4) Uani 1 1 d .
Ge1 Ge 0.63136(3) 0.05373(2) 0.68247(3) 0.02230(13) Uani 1 1 d .
Ge2 Ge 0.89806(3) -0.05900(2) 0.84308(3) 0.02268(13) Uani 1 1 d .
Ge3 Ge 0.92830(3) 0.14708(2) 0.84554(3) 0.02197(13) Uani 1 1 d .

loop_
_atom_site_aniso_label
_atom_site_aniso_U_11
_atom_site_aniso_U_22
_atom_site_aniso_U_33
_atom_site_aniso_U_23
_atom_site_aniso_U_13
_atom_site_aniso_U_12
C1 0.0165(13) 0.0232(15) 0.0242(14) -0.0003(11) 0.0089(11) 0.0037(11)
C2 0.0191(14) 0.0227(16) 0.0311(15) 0.0001(13) 0.0095(12) -0.0019(12)
C3 0.0211(15) 0.0256(17) 0.0350(16) 0.0047(13) 0.0127(12) 0.0019(12)
C4 0.0214(15) 0.0339(19) 0.0269(16) 0.0037(12) 0.0095(13) 0.0031(12)
C5 0.0161(14) 0.0333(18) 0.0298(15) -0.0050(13) 0.0079(12) -0.0020(13)
C6 0.0199(14) 0.0219(15) 0.0286(15) -0.0027(11) 0.0140(12) 0.0014(12)
C7 0.0333(17) 0.0198(15) 0.0362(16) -0.0056(13) 0.0207(14) -0.0019(13)
C8 0.0267(15) 0.0181(15) 0.0295(15) 0.0032(12) 0.0105(12) 0.0001(12)
C9 0.0280(16) 0.0199(16) 0.0396(17) 0.0008(13) 0.0181(14) 0.0005(12)
C10 0.0431(19) 0.0220(17) 0.0374(16) -0.0004(13) 0.0263(15) -0.0011(14)
C11 0.045(2) 0.0190(16) 0.0284(15) 0.0017(12) 0.0151(14) -0.0013(14)
C12 0.0249(15) 0.0198(15) 0.0320(15) 0.0044(12) 0.0083(12) -0.0004(12)
C13 0.0265(14) 0.0139(15) 0.0322(15) 0.0011(12) 0.0123(12) -0.0003(12)
C14 0.0248(15) 0.0198(15) 0.0341(15) -0.0033(12) 0.0123(12) -0.0041(12)
C15 0.0191(14) 0.0214(15) 0.0248(13) -0.0002(12) 0.0098(11) -0.0045(12)
C16 0.0220(14) 0.0217(16) 0.0321(15) 0.0037(12) 0.0118(12) 0.0038(12)
C17 0.0182(14) 0.0352(18) 0.0256(14) 0.0068(13) 0.0052(12) 0.0019(13)
C18 0.0237(15) 0.0326(18) 0.0241(14) -0.0032(13) 0.0080(12) -0.0039(13)
C19 0.0215(15) 0.0251(16) 0.0290(16) -0.0017(11) 0.0143(13) -0.0025(11)
C20 0.0173(13) 0.0210(15) 0.0259(14) 0.0023(12) 0.0116(11) -0.0013(12)
C21 0.0171(14) 0.0258(16) 0.0275(16) 0.0010(11) 0.0101(12) -0.0005(12)
O1 0.0173(10) 0.0304(12) 0.0264(10) 0.0022(9) 0.0076(8) 0.0015(8)
O2 0.0266(11) 0.0217(11) 0.0295(10) -0.0026(8) 0.0145(9) -0.0038(8)
O3 0.0225(10) 0.0224(11) 0.0315(11) 0.0011(8) 0.0071(9) 0.0034(9)
O4 0.0199(10) 0.0203(11) 0.0318(11) -0.0042(8) 0.0089(9) -0.0011(8)
O5 0.0245(10) 0.0205(11) 0.0239(10) -0.0022(8) 0.0076(8) -0.0038(8)
O6 0.0194(10) 0.0251(11) 0.0221(10) 0.0023(8) 0.0064(8) 0.0011(8)
Ge1 0.0197(2) 0.0221(2) 0.0255(2) 0.00207(12) 0.00834(16) 0.00181(12)
Ge2 0.0235(2) 0.0210(2) 0.0231(2) 0.00271(12) 0.00743(16) 0.00141(13)
Ge3 0.0215(2) 0.0206(2) 0.0227(2) -0.00073(12) 0.00628(14) -0.00223(13)

loop_
_atom_type_symbol
_atom_type_description
_atom_type_scat_dispersion_real
_atom_type_scat_dispersion_imag
_atom_type_scat_source
C C 0.0181 0.0091 'International Tables Vol C Tables 4.2.6.8 and 6.1.1.4'
O O 0.0492 0.0322 'International Tables Vol C Tables 4.2.6.8 and 6.1.1.4'
Ge Ge -1.0885 0.8855 'International Tables Vol C Tables 4.2.6.8 and 6.1.1.4'
H H 0.0000 0.0000 'International Tables Vol C Tables 4.2.6.8 and 6.1.1.4'

loop_
_geom_angle_atom_site_label_1
_geom_angle_atom_site_label_2
_geom_angle_atom_site_label_3
_geom_angle
O1 C1 C6 119.2(3)
O1 C1 C2 120.7(3)
C6 C1 C2 120.1(3)
C3 C2 C1 119.5(3)
C3 C2 H2 120.3
C1 C2 H2 120.3
C4 C3 C2 120.8(3)
C4 C3 H3 119.6
C2 C3 H3 119.6
C3 C4 C5 120.0(3)
C3 C4 H4 120.0
C5 C4 H4 120.0
C4 C5 C6 120.0(3)
C4 C5 H5 120.0
C6 C5 H5 120.0
C1 C6 C5 119.6(3)
C1 C6 C7 117.2(3)
C5 C6 C7 123.1(3)
O2 C7 C6 110.5(2)
O2 C7 H7A 109.6
C6 C7 H7A 109.6
O2 C7 H7B 109.6
C6 C7 H7B 109.6
H7A C7 H7B 108.1
O3 C8 C13 122.1(3)
O3 C8 C9 118.5(3)
C13 C8 C9 119.4(3)
C10 C9 C8 119.8(3)
C10 C9 H9 120.1
C8 C9 H9 120.1
C11 C10 C9 121.0(3)
C11 C10 H10 119.5
C9 C10 H10 119.5
C10 C11 C12 119.3(3)
C10 C11 H11 120.3
C12 C11 H11 120.3
C13 C12 C11 120.6(3)
C13 C12 H12 119.7
C11 C12 H12 119.7
C8 C13 C12 119.8(3)
C8 C13 C14 118.5(3)
C12 C13 C14 121.7(3)
O4 C14 C13 109.3(2)
O4 C14 H14A 109.8
C13 C14 H14A 109.8
O4 C14 H14B 109.8
C13 C14 H14B 109.8
H14A C14 H14B 108.3
O5 C15 C20 119.6(3)
O5 C15 C16 119.9(3)
C20 C15 C16 120.5(3)
C17 C16 C15 118.6(3)
C17 C16 H16 120.7
C15 C16 H16 120.7
C18 C17 C16 121.3(3)
C18 C17 H17 119.4
C16 C17 H17 119.4
C17 C18 C19 119.6(3)
C17 C18 H18 120.2
C19 C18 H18 120.2
C18 C19 C20 120.3(3)
C18 C19 H19 119.9
C20 C19 H19 119.9
C19 C20 C15 119.7(3)
C19 C20 C21 122.2(3)
C15 C20 C21 118.1(3)
O6 C21 C20 110.9(2)
O6 C21 H21A 109.5
C20 C21 H21A 109.5
O6 C21 H21B 109.5
C20 C21 H21B 109.5
H21A C21 H21B 108.0
C1 O1 Ge1 121.27(17)
C7 O2 Ge1 113.79(17)
C7 O2 Ge3 113.72(17)
Ge1 O2 Ge3 132.48(10)
C8 O3 Ge2 127.24(18)
C14 O4 Ge2 114.02(17)
C14 O4 Ge1 117.13(17)
Ge2 O4 Ge1 128.28(11)
C15 O5 Ge3 122.07(18)
C21 O6 Ge3 116.45(17)
C21 O6 Ge2 123.98(17)
Ge3 O6 Ge2 115.94(10)
O1 Ge1 O4 92.50(9)
O1 Ge1 O2 92.45(9)
O4 Ge1 O2 86.80(9)
O3 Ge2 O4 91.35(9)
O3 Ge2 O6 97.57(9)
O4 Ge2 O6 88.82(8)
O5 Ge3 O6 92.77(9)
O5 Ge3 O2 97.60(8)
O6 Ge3 O2 86.64(8)

loop_
_geom_bond_atom_site_label_1
_geom_bond_atom_site_label_2
_geom_bond_distance
C1 O1 1.362(4)
C1 C6 1.394(4)
C1 C2 1.396(4)
C2 C3 1.389(4)
C2 H2 0.9300
C3 C4 1.381(5)
C3 H3 0.9300
C4 C5 1.389(5)
C4 H4 0.9300
C5 C6 1.397(5)
C5 H5 0.9300
C6 C7 1.492(4)
C7 O2 1.468(3)
C7 H7A 0.9700
C7 H7B 0.9700
C8 O3 1.358(4)
C8 C13 1.389(4)
C8 C9 1.408(4)
C9 C10 1.390(5)
C9 H9 0.9300
C10 C11 1.373(5)
C10 H10 0.9300
C11 C12 1.398(4)
C11 H11 0.9300
C12 C13 1.395(4)
C12 H12 0.9300
C13 C14 1.497(4)
C14 O4 1.458(4)
C14 H14A 0.9700
C14 H14B 0.9700
C15 O5 1.369(3)
C15 C20 1.391(4)
C15 C16 1.396(4)
C16 C17 1.396(4)
C16 H16 0.9300
C17 C18 1.378(5)
C17 H17 0.9300
C18 C19 1.391(4)
C18 H18 0.9300
C19 C20 1.390(4)
C19 H19 0.9300
C20 C21 1.497(4)
C21 O6 1.465(3)
C21 H21A 0.9700
C21 H21B 0.9700
O1 Ge1 1.8408(19)
O2 Ge1 1.986(2)
O2 Ge3 1.988(2)
O3 Ge2 1.848(2)
O4 Ge2 1.939(2)
O4 Ge1 1.975(2)
O5 Ge3 1.8447(19)
O6 Ge3 1.951(2)
O6 Ge2 1.988(2)

loop_
_geom_torsion_atom_site_label_1
_geom_torsion_atom_site_label_2
_geom_torsion_atom_site_label_3
_geom_torsion_atom_site_label_4
_geom_torsion
O1 C1 C2 C3 -176.3(2)
C6 C1 C2 C3 2.4(4)
C1 C2 C3 C4 -1.2(4)
C2 C3 C4 C5 -1.0(4)
C3 C4 C5 C6 2.1(4)
O1 C1 C6 C5 177.4(2)
C2 C1 C6 C5 -1.3(4)
O1 C1 C6 C7 -1.7(4)
C2 C1 C6 C7 179.6(3)
C4 C5 C6 C1 -1.0(4)
C4 C5 C6 C7 178.1(3)
C1 C6 C7 O2 -57.2(3)
C5 C6 C7 O2 123.8(3)
O3 C8 C9 C10 177.9(3)
C13 C8 C9 C10 -0.9(4)
C8 C9 C10 C11 0.9(5)
C9 C10 C11 C12 0.2(5)
C10 C11 C12 C13 -1.3(5)
O3 C8 C13 C12 -178.9(3)
C9 C8 C13 C12 -0.2(4)
O3 C8 C13 C14 2.1(4)
C9 C8 C13 C14 -179.1(3)
C11 C12 C13 C8 1.3(4)
C11 C12 C13 C14 -179.8(3)
C8 C13 C14 O4 49.3(4)
C12 C13 C14 O4 -129.7(3)
O5 C15 C16 C17 179.3(2)
C20 C15 C16 C17 0.9(4)
C15 C16 C17 C18 0.9(4)
C16 C17 C18 C19 -1.2(4)
C17 C18 C19 C20 -0.3(4)
C18 C19 C20 C15 2.1(4)
C18 C19 C20 C21 -176.4(3)
O5 C15 C20 C19 179.2(2)
C16 C15 C20 C19 -2.4(4)
O5 C15 C20 C21 -2.2(4)
C16 C15 C20 C21 176.2(3)
C19 C20 C21 O6 -125.6(3)
C15 C20 C21 O6 55.8(3)
C6 C1 O1 Ge1 52.5(3)
C2 C1 O1 Ge1 -128.8(2)
C6 C7 O2 Ge1 61.5(3)
C6 C7 O2 Ge3 -119.4(2)
C13 C8 O3 Ge2 -31.8(4)
C9 C8 O3 Ge2 149.5(2)
C13 C14 O4 Ge2 -70.0(3)
C13 C14 O4 Ge1 118.0(2)
C20 C15 O5 Ge3 -48.0(3)
C16 C15 O5 Ge3 133.6(2)
C20 C21 O6 Ge3 -57.2(3)
C20 C21 O6 Ge2 100.4(2)
C1 O1 Ge1 O4 49.3(2)
C1 O1 Ge1 O2 -37.6(2)
C14 O4 Ge1 O1 74.74(19)
Ge2 O4 Ge1 O1 -95.95(14)
C14 O4 Ge1 O2 167.06(19)
Ge2 O4 Ge1 O2 -3.63(13)
C7 O2 Ge1 O1 -17.67(19)
Ge3 O2 Ge1 O1 163.42(15)
C7 O2 Ge1 O4 -110.04(19)
Ge3 O2 Ge1 O4 71.06(15)
C8 O3 Ge2 O4 9.8(2)
C8 O3 Ge2 O6 -79.2(2)
C14 O4 Ge2 O3 39.21(18)
Ge1 O4 Ge2 O3 -149.87(14)
C14 O4 Ge2 O6 136.75(18)
Ge1 O4 Ge2 O6 -52.32(14)
C21 O6 Ge2 O3 22.1(2)
Ge3 O6 Ge2 O3 179.83(10)
C21 O6 Ge2 O4 -69.1(2)
Ge3 O6 Ge2 O4 88.63(11)
C15 O5 Ge3 O6 37.1(2)
C15 O5 Ge3 O2 -49.9(2)
C21 O6 Ge3 O5 14.83(19)
Ge2 O6 Ge3 O5 -144.58(11)
C21 O6 Ge3 O2 112.29(19)
Ge2 O6 Ge3 O2 -47.12(11)
C7 O2 Ge3 O5 -132.76(19)
Ge1 O2 Ge3 O5 46.15(16)
C7 O2 Ge3 O6 134.89(19)
Ge1 O2 Ge3 O6 -46.21(15)
